data_4330389
loop_
_publ_author_name
'Oleg Bondarev'
'Yulia V. Sevryugina'
'Satish S. Jalisatgi'
'M. Frederick Hawthorne'

_publ_section_title
;
 Acid-Induced Opening of [closo-B10H10]2- as a New Route to 6-Substituted
 nido-B10H13 Decaboranes and Related Carboranes
;
_journal_name_full 'Inorganic Chemistry'
_journal_page_first 9935
_journal_page_last 9942
_journal_paper_doi 10.1021/ic3014267
_journal_volume 51
_journal_year 2012
_chemical_formula_moiety
;
 B10 H13 C6 H11
;
_chemical_formula_sum 'C6 H24 B10'
_chemical_formula_weight 204.35
_chemical_name_systematic
;
 nido-6-cyclohexyldecaborane(13) 
;
_space_group_IT_number 14
_symmetry_cell_setting monoclinic
_symmetry_Int_Tables_number 14
_symmetry_space_group_name_Hall '-P 2yn'
_symmetry_space_group_name_H-M 'P 1 21/n 1'
_atom_sites_solution_hydrogens geom
_atom_sites_solution_primary direct
_atom_sites_solution_secondary difmap
_audit_creation_method SHELXL-97
_cell_angle_alpha 90.00
_cell_angle_beta 100.259(2)
_cell_angle_gamma 90.00
_cell_formula_units_Z 4
_cell_length_a 6.7776(3)
_cell_length_b 19.9757(7)
_cell_length_c 10.1800(4)
_cell_measurement_reflns_used 9951
_cell_measurement_temperature 100(2)
_cell_measurement_theta_max 66.09
_cell_measurement_theta_min 4.43
_cell_volume 1356.21(9)
_computing_cell_refinement 'Bruker SAINT 7.68A'
_computing_data_collection 'Bruker APEX 2010.9.1'
_computing_data_reduction 'Bruker SADABS 2008/1'
_computing_molecular_graphics 'Bruker XP 5.1'
_computing_publication_material 'Bruker XCIF 2008/2'
_computing_structure_refinement 'Bruker SHELXTL 2008/4'
_computing_structure_solution 'Bruker SHELXTL 2008/4'
_diffrn_ambient_temperature 100(2)
_diffrn_measured_fraction_theta_full 0.995
_diffrn_measured_fraction_theta_max 0.995
_diffrn_measurement_device_type 'Bruker SMART APEX2 area detector'
_diffrn_measurement_method '0.5 deg wide \w exposures'
_diffrn_radiation_monochromator 'Quazar optics'
_diffrn_radiation_source 'ImuS micro-focus source with Quazar optics'
_diffrn_radiation_type Cu-K\a
_diffrn_radiation_wavelength 1.54178
_diffrn_reflns_av_R_equivalents 0.0263
_diffrn_reflns_av_sigmaI/netI 0.0135
_diffrn_reflns_limit_h_max 8
_diffrn_reflns_limit_h_min -8
_diffrn_reflns_limit_k_max 23
_diffrn_reflns_limit_k_min -23
_diffrn_reflns_limit_l_max 11
_diffrn_reflns_limit_l_min -12
_diffrn_reflns_number 18225
_diffrn_reflns_theta_full 66.54
_diffrn_reflns_theta_max 66.54
_diffrn_reflns_theta_min 4.43
_exptl_absorpt_coefficient_mu 0.286
_exptl_absorpt_correction_T_max 0.9915
_exptl_absorpt_correction_T_min 0.9583
_exptl_absorpt_correction_type multi-scan
_exptl_absorpt_process_details
;
 Bruker SADABS 2008/1
;
_exptl_crystal_colour colourless
_exptl_crystal_density_diffrn 1.001
_exptl_crystal_density_method none
_exptl_crystal_description plate
_exptl_crystal_F_000 440
_exptl_crystal_size_max 0.15
_exptl_crystal_size_mid 0.15
_exptl_crystal_size_min 0.03
_refine_diff_density_max 0.263
_refine_diff_density_min -0.196
_refine_diff_density_rms 0.036
_refine_ls_extinction_coef noref
_refine_ls_extinction_method none
_refine_ls_goodness_of_fit_ref 1.055
_refine_ls_hydrogen_treatment mixed
_refine_ls_matrix_type full
_refine_ls_number_parameters 177
_refine_ls_number_reflns 2368
_refine_ls_number_restraints 0
_refine_ls_restrained_S_all 1.055
_refine_ls_R_factor_all 0.0431
_refine_ls_R_factor_gt 0.0395
_refine_ls_shift/su_max 0.000
_refine_ls_shift/su_mean 0.000
_refine_ls_structure_factor_coef Fsqd
_refine_ls_weighting_details 'calc w=1/[\s^2^(Fo^2^)+(0.0670P)^2^+0.3231P] where P=(Fo^2^+2Fc^2^)/3'
_refine_ls_weighting_scheme calc
_refine_ls_wR_factor_gt 0.1062
_refine_ls_wR_factor_ref 0.1099
_reflns_number_gt 2143
_reflns_number_total 2368
_reflns_threshold_expression >2sigma(I)
_cod_data_source_file ic3014267_si_002_3.cif
_cod_data_source_block '[B10H13](C6H11)_(2)'
_cod_original_sg_symbol_Hall '-P 2yn      '
_cod_original_sg_symbol_H-M 'P 1 21/n 1 '
_cod_database_code 4330389

loop_
_symmetry_equiv_pos_as_xyz
'x, y, z'
'-x+1/2, y+1/2, -z+1/2'
'-x, -y, -z'
'x-1/2, -y-1/2, z-1/2'

loop_
_atom_site_label
_atom_site_type_symbol
_atom_site_fract_x
_atom_site_fract_y
_atom_site_fract_z
_atom_site_U_iso_or_equiv
_atom_site_adp_type
_atom_site_occupancy
_atom_site_symmetry_multiplicity
_atom_site_calc_flag
_atom_site_refinement_flags
B1 B 0.33216(18) 0.20128(6) -0.18371(12) 0.0176(3) Uani 1 1 d .
H1B H 0.3598 0.1839 -0.2834 0.021 Uiso 1 1 calc R
B2 B 0.20077(17) 0.14583(6) -0.09215(11) 0.0168(3) Uani 1 1 d .
H2B H 0.1343 0.0978 -0.1363 0.020 Uiso 1 1 calc R
B3 B 0.09607(17) 0.22518(6) -0.14565(11) 0.0164(3) Uani 1 1 d .
H3B H -0.0490 0.2253 -0.2183 0.020 Uiso 1 1 calc R
B4 B 0.27477(18) 0.28784(6) -0.16574(12) 0.0172(3) Uani 1 1 d .
H4B H 0.2505 0.3229 -0.2529 0.021 Uiso 1 1 calc R
B5 B 0.46478(17) 0.16018(6) -0.04288(12) 0.0170(3) Uani 1 1 d .
H5B H 0.5830(19) 0.1256(7) -0.0490(13) 0.026(3) Uiso 1 1 d .
B6 B 0.30277(17) 0.14681(6) 0.07785(12) 0.0156(3) Uani 1 1 d .
B7 B 0.08641(17) 0.19811(6) 0.01670(12) 0.0160(3) Uani 1 1 d .
H7B H -0.052(2) 0.1882(7) 0.0511(13) 0.024(3) Uiso 1 1 d .
B8 B 0.13711(18) 0.29170(6) -0.03117(12) 0.0166(3) Uani 1 1 d .
H8B H 0.0256(19) 0.3272(6) -0.0193(12) 0.021(3) Uiso 1 1 d .
B9 B 0.39342(18) 0.31826(6) -0.01313(12) 0.0188(3) Uani 1 1 d .
H9B H 0.4436 0.3650 0.0054 0.023 Uiso 1 1 calc R
B10 B 0.51378(17) 0.25415(6) -0.09309(12) 0.0185(3) Uani 1 1 d .
H10B H 0.653(2) 0.2653(7) -0.1234(14) 0.029(3) Uiso 1 1 d .
H1C H 0.477(2) 0.1759(7) 0.0771(13) 0.029(3) Uiso 1 1 d .
H2C H 0.219(2) 0.2020(7) 0.1150(14) 0.027(3) Uiso 1 1 d .
H3C H 0.277(2) 0.2997(7) 0.0688(14) 0.030(4) Uiso 1 1 d .
H4C H 0.5310(19) 0.2746(7) 0.0281(13) 0.027(3) Uiso 1 1 d .
C1 C 0.32500(15) 0.09311(5) 0.19313(10) 0.0163(2) Uani 1 1 d .
H1 H 0.3775 0.1171 0.2784 0.020 Uiso 1 1 calc R
C2 C 0.47703(16) 0.03775(5) 0.17794(11) 0.0197(3) Uani 1 1 d .
H2A H 0.4305 0.0128 0.0941 0.024 Uiso 1 1 calc R
H2 H 0.6081 0.0583 0.1722 0.024 Uiso 1 1 calc R
C3 C 0.50288(17) -0.01083(6) 0.29567(12) 0.0235(3) Uani 1 1 d .
H3A H 0.5961 -0.0471 0.2808 0.028 Uiso 1 1 calc R
H3 H 0.5626 0.0132 0.3783 0.028 Uiso 1 1 calc R
C4 C 0.30288(18) -0.04125(6) 0.31319(12) 0.0254(3) Uani 1 1 d .
H4A H 0.3232 -0.0697 0.3941 0.030 Uiso 1 1 calc R
H4 H 0.2515 -0.0700 0.2354 0.030 Uiso 1 1 calc R
C5 C 0.14835(18) 0.01285(6) 0.32612(12) 0.0253(3) Uani 1 1 d .
H5 H 0.1914 0.0378 0.4104 0.030 Uiso 1 1 calc R
H5A H 0.0178 -0.0085 0.3303 0.030 Uiso 1 1 calc R
C6 C 0.12257(16) 0.06173(6) 0.20877(11) 0.0212(3) Uani 1 1 d .
H6A H 0.0281 0.0976 0.2233 0.025 Uiso 1 1 calc R
H6 H 0.0647 0.0378 0.1256 0.025 Uiso 1 1 calc R

loop_
_atom_site_aniso_label
_atom_site_aniso_U_11
_atom_site_aniso_U_22
_atom_site_aniso_U_33
_atom_site_aniso_U_23
_atom_site_aniso_U_13
_atom_site_aniso_U_12
B1 0.0165(6) 0.0217(6) 0.0146(6) 0.0002(4) 0.0032(5) 0.0019(4)
B2 0.0159(6) 0.0192(6) 0.0151(6) -0.0018(4) 0.0024(5) -0.0002(4)
B3 0.0145(6) 0.0220(6) 0.0126(6) 0.0001(4) 0.0019(4) 0.0007(4)
B4 0.0158(6) 0.0203(6) 0.0156(6) 0.0026(4) 0.0033(5) 0.0019(4)
B5 0.0159(6) 0.0186(6) 0.0168(6) 0.0003(4) 0.0033(5) 0.0012(4)
B6 0.0144(6) 0.0156(6) 0.0167(6) -0.0029(4) 0.0022(5) -0.0005(4)
B7 0.0144(6) 0.0189(6) 0.0144(6) 0.0000(4) 0.0018(4) 0.0005(4)
B8 0.0165(6) 0.0190(6) 0.0142(6) 0.0012(4) 0.0021(5) 0.0021(4)
B9 0.0193(6) 0.0173(6) 0.0192(6) 0.0029(5) 0.0017(5) -0.0005(5)
B10 0.0149(6) 0.0216(6) 0.0191(6) 0.0036(5) 0.0031(5) 0.0008(5)
C1 0.0182(5) 0.0158(5) 0.0145(5) -0.0012(4) 0.0016(4) -0.0005(4)
C2 0.0199(5) 0.0178(5) 0.0218(6) 0.0017(4) 0.0050(4) 0.0016(4)
C3 0.0260(6) 0.0186(6) 0.0258(6) 0.0037(4) 0.0043(5) 0.0039(4)
C4 0.0323(6) 0.0176(6) 0.0275(6) 0.0050(4) 0.0086(5) 0.0003(5)
C5 0.0283(6) 0.0235(6) 0.0266(6) 0.0054(5) 0.0115(5) 0.0008(5)
C6 0.0201(6) 0.0218(6) 0.0226(6) 0.0030(4) 0.0065(4) 0.0006(4)

loop_
_atom_type_symbol
_atom_type_description
_atom_type_scat_dispersion_real
_atom_type_scat_dispersion_imag
_atom_type_scat_source
C C 0.0181 0.0091 'International Tables Vol C Tables 4.2.6.8 and 6.1.1.4'
H H 0.0000 0.0000 'International Tables Vol C Tables 4.2.6.8 and 6.1.1.4'
B B 0.0090 0.0039 'International Tables Vol C Tables 4.2.6.8 and 6.1.1.4'

loop_
_geom_angle_atom_site_label_1
_geom_angle_atom_site_label_2
_geom_angle_atom_site_label_3
_geom_angle
_geom_angle_publ_flag
B10 B1 B5 69.06(7) y
B10 B1 B3 107.35(8) y
B5 B1 B3 107.31(8) y
B10 B1 B2 117.89(8) y
B5 B1 B2 60.88(7) y
B3 B1 B2 60.04(6) y
B10 B1 B4 60.61(7) y
B5 B1 B4 117.25(9) y
B3 B1 B4 59.83(7) y
B2 B1 B4 114.13(8) y
B10 B1 H1B 116.7 n
B5 B1 H1B 116.8 n
B3 B1 H1B 125.7 n
B2 B1 H1B 117.4 n
B4 B1 H1B 117.9 n
B6 B2 B3 111.03(8) y
B6 B2 B1 111.38(8) y
B3 B2 B1 59.79(6) y
B6 B2 B5 61.42(6) y
B3 B2 B5 105.46(8) y
B1 B2 B5 58.73(6) y
B6 B2 B7 61.31(6) y
B3 B2 B7 58.61(6) y
B1 B2 B7 105.76(8) y
B5 B2 B7 104.67(8) y
B6 B2 H2B 117.9 n
B3 B2 H2B 122.0 n
B1 B2 H2B 121.7 n
B5 B2 H2B 124.0 n
B7 B2 H2B 124.0 n
B7 B3 B8 68.63(7) y
B7 B3 B1 108.01(8) y
B8 B3 B1 107.79(8) y
B7 B3 B4 117.81(8) y
B8 B3 B4 60.88(7) y
B1 B3 B4 60.40(7) y
B7 B3 B2 61.10(6) y
B8 B3 B2 117.56(8) y
B1 B3 B2 60.18(6) y
B4 B3 B2 114.76(8) y
B7 B3 H3B 116.6 n
B8 B3 H3B 116.9 n
B1 B3 H3B 125.1 n
B4 B3 H3B 117.2 n
B2 B3 H3B 117.3 n
B9 B4 B3 111.20(8) y
B9 B4 B10 61.19(7) y
B3 B4 B10 105.84(8) y
B9 B4 B1 110.92(8) y
B3 B4 B1 59.77(7) y
B10 B4 B1 58.74(7) y
B9 B4 B8 61.29(7) y
B3 B4 B8 58.95(6) y
B10 B4 B8 104.88(8) y
B1 B4 B8 105.79(8) y
B9 B4 H4B 118.1 n
B3 B4 H4B 121.7 n
B10 B4 H4B 123.9 n
B1 B4 H4B 121.9 n
B8 B4 H4B 123.8 n
B1 B5 B2 60.38(7) y
B1 B5 B6 109.87(8) y
B2 B5 B6 57.99(6) y
B1 B5 B10 55.46(6) y
B2 B5 B10 106.44(8) y
B6 B5 B10 117.62(8) y
B1 B5 H5B 122.3(7) n
B2 B5 H5B 127.0(7) n
B6 B5 H5B 119.8(7) n
B10 B5 H5B 115.7(7) n
B1 B5 H1C 128.0(6) n
B2 B5 H1C 101.7(6) n
B6 B5 H1C 46.8(6) n
B10 B5 H1C 91.6(6) n
H5B B5 H1C 107.5(9) n
C1 B6 B2 134.31(9) y
C1 B6 B7 127.33(9) y
B2 B6 B7 60.72(7) y
C1 B6 B5 128.11(9) y
B2 B6 B5 60.59(6) y
B7 B6 B5 103.65(8) y
C1 B6 H1C 109.7(6) n
B2 B6 H1C 101.3(6) n
B7 B6 H1C 114.9(6) n
B5 B6 H1C 43.7(6) n
C1 B6 H2C 110.1(6) n
B2 B6 H2C 100.3(6) n
B7 B6 H2C 42.7(6) n
B5 B6 H2C 114.4(6) n
H1C B6 H2C 93.6(8) n
B3 B7 B2 60.30(7) y
B3 B7 B6 109.63(8) y
B2 B7 B6 57.97(6) y
B3 B7 B8 55.81(6) y
B2 B7 B8 106.54(7) y
B6 B7 B8 117.08(8) y
B3 B7 H7B 123.0(7) n
B2 B7 H7B 126.2(7) n
B6 B7 H7B 118.9(7) n
B8 B7 H7B 117.0(7) n
B3 B7 H2C 127.3(6) n
B2 B7 H2C 101.9(6) n
B6 B7 H2C 47.2(6) n
B8 B7 H2C 90.4(6) n
H7B B7 H2C 107.6(9) n
B3 B8 B4 60.17(6) y
B3 B8 B9 109.13(8) y
B4 B8 B9 57.61(6) y
B3 B8 B7 55.56(6) y
B4 B8 B7 106.55(8) y
B9 B8 B7 117.52(8) y
B3 B8 H8B 123.4(7) n
B4 B8 H8B 126.5(7) n
B9 B8 H8B 119.2(7) n
B7 B8 H8B 116.5(7) n
B3 B8 H3C 129.3(6) n
B4 B8 H3C 101.6(6) n
B9 B8 H3C 46.4(6) n
B7 B8 H3C 93.4(6) n
H8B B8 H3C 105.7(9) n
B4 B9 B10 61.07(7) y
B4 B9 B8 61.10(7) y
B10 B9 B8 104.66(8) y
B4 B9 H9B 125.9 n
B10 B9 H9B 125.9 n
B8 B9 H9B 125.9 n
B4 B9 H3C 103.8(6) n
B10 B9 H3C 117.8(6) n
B8 B9 H3C 45.2(6) n
H9B B9 H3C 111.7 n
B4 B9 H4C 104.4(6) n
B10 B9 H4C 45.9(6) n
B8 B9 H4C 117.6(6) n
H9B B9 H4C 111.5 n
H3C B9 H4C 94.8(8) n
B1 B10 B4 60.65(7) y
B1 B10 B9 109.63(8) y
B4 B10 B9 57.74(6) y
B1 B10 B5 55.48(6) y
B4 B10 B5 106.32(8) y
B9 B10 B5 116.61(8) y
B1 B10 H10B 123.1(7) n
B4 B10 H10B 125.8(8) n
B9 B10 H10B 118.7(7) n
B5 B10 H10B 117.9(7) n
B1 B10 H4C 129.2(6) n
B4 B10 H4C 101.4(6) n
B9 B10 H4C 46.1(6) n
B5 B10 H4C 92.6(6) n
H10B B10 H4C 106.1(9) n
C2 C1 C6 110.02(8) y
C2 C1 B6 113.03(8) y
C6 C1 B6 112.60(8) y
C2 C1 H1 106.9 n
C6 C1 H1 106.9 n
B6 C1 H1 106.9 n
C3 C2 C1 111.30(9) y
C3 C2 H2A 109.4 n
C1 C2 H2A 109.4 n
C3 C2 H2 109.4 n
C1 C2 H2 109.4 n
H2A C2 H2 108.0 n
C4 C3 C2 111.39(9) y
C4 C3 H3A 109.3 n
C2 C3 H3A 109.3 n
C4 C3 H3 109.3 n
C2 C3 H3 109.3 n
H3A C3 H3 108.0 n
C3 C4 C5 111.45(9) y
C3 C4 H4A 109.3 n
C5 C4 H4A 109.3 n
C3 C4 H4 109.3 n
C5 C4 H4 109.3 n
H4A C4 H4 108.0 n
C4 C5 C6 111.68(9) y
C4 C5 H5 109.3 n
C6 C5 H5 109.3 n
C4 C5 H5A 109.3 n
C6 C5 H5A 109.3 n
H5 C5 H5A 107.9 n
C5 C6 C1 111.12(9) y
C5 C6 H6A 109.4 n
C1 C6 H6A 109.4 n
C5 C6 H6 109.4 n
C1 C6 H6 109.4 n
H6A C6 H6 108.0 n

loop_
_geom_bond_atom_site_label_1
_geom_bond_atom_site_label_2
_geom_bond_distance
_geom_bond_publ_flag
B1 B10 1.7542(17) y
B1 B5 1.7546(16) y
B1 B3 1.7774(16) y
B1 B2 1.7845(16) y
B1 B4 1.7888(17) y
B1 H1B 1.1200 n
B2 B6 1.7456(16) y
B2 B3 1.7819(17) y
B2 B5 1.7932(16) y
B2 B7 1.7959(16) y
B2 H2B 1.1200 n
B3 B7 1.7511(16) y
B3 B8 1.7565(16) y
B3 B4 1.7786(16) y
B3 H3B 1.1200 n
B4 B9 1.7276(17) y
B4 B10 1.7881(16) y
B4 B8 1.7912(16) y
B4 H4B 1.1200 n
B5 B6 1.8078(16) y
B5 B10 1.9889(17) y
B5 H5B 1.068(13) n
B5 H1C 1.250(13) n
B6 C1 1.5772(15) y
B6 B7 1.8063(16) y
B6 H1C 1.318(13) n
B6 H2C 1.324(13) n
B7 B8 1.9773(17) y
B7 H7B 1.077(13) n
B7 H2C 1.224(14) n
B8 B9 1.7943(17) y
B8 H8B 1.059(13) n
B8 H3C 1.273(14) n
B9 B10 1.7901(17) y
B9 H9B 1.0000 n
B9 H3C 1.299(13) n
B9 H4C 1.290(13) n
B10 H10B 1.067(14) n
B10 H4C 1.285(13) n
C1 C2 1.5380(14) y
C1 C6 1.5422(14) y
C1 H1 1.0000 n
C2 C3 1.5277(15) y
C2 H2A 0.9900 n
C2 H2 0.9900 n
C3 C4 1.5247(16) y
C3 H3A 0.9900 n
C3 H3 0.9900 n
C4 C5 1.5269(16) y
C4 H4A 0.9900 n
C4 H4 0.9900 n
C5 C6 1.5286(15) y
C5 H5 0.9900 n
C5 H5A 0.9900 n
C6 H6A 0.9900 n
C6 H6 0.9900 n
